data_4515659
loop_
_publ_author_name
'Zhu, Cheng-Liang'
'Wang, Cheng'
'Qin, Qi-Xue'
'Yruegas, Sam'
'Martin, Caleb D.'
'Xu, Hao'

_publ_section_title
;
 Iron(II)-Catalyzed Azidotrifluoromethylation of Olefins and
 N-Heterocycles for Expedient Vicinal Trifluoromethyl Amine Synthesis.
;
_journal_issue 6
_journal_name_full 'ACS catalysis'
_journal_page_first 5032
_journal_page_last 5037
_journal_paper_doi 10.1021/acscatal.8b01253
_journal_volume 8
_journal_year 2018
_chemical_formula_moiety 'C15 H19 F3 N2 O4 S'
_chemical_formula_sum 'C15 H19 F3 N2 O4 S'
_chemical_formula_weight 380.38
_space_group_crystal_system triclinic
_space_group_IT_number 2
_space_group_name_Hall '-P 1'
_space_group_name_H-M_alt 'P -1'
_atom_sites_solution_hydrogens mixed
_atom_sites_solution_primary dual
_audit_creation_date 2016-11-15
_audit_creation_method
;
Olex2 1.2-alpha
(compiled 2016.11.07 svn.r3352 for OlexSys, GUI svn.r5261)
;
_cell_angle_alpha 69.471(2)
_cell_angle_beta 74.774(2)
_cell_angle_gamma 75.983(2)
_cell_formula_units_Z 2
_cell_length_a 7.6537(13)
_cell_length_b 10.3038(17)
_cell_length_c 11.700(2)
_cell_measurement_reflns_used 9152
_cell_measurement_temperature 173(2)
_cell_measurement_theta_max 25.36
_cell_measurement_theta_min 2.38
_cell_volume 822.2(2)
_computing_cell_refinement 'SAINT v8.34A (Bruker, 2013)'
_computing_data_collection 'COSMO (BRUKER, V1.61, 2009)'
_computing_data_reduction 'SAINT v8.34A (Bruker, 2013)'
_computing_molecular_graphics 'Olex2 (Dolomanov et al., 2009)'
_computing_publication_material 'Olex2 (Dolomanov et al., 2009)'
_computing_structure_refinement 'XL (Sheldrick, 2008)'
_computing_structure_solution 'ShelXT (Sheldrick, 2015)'
_diffrn_ambient_temperature 173(2)
_diffrn_detector_area_resol_mean 8.36
_diffrn_measured_fraction_theta_full 1.000
_diffrn_measured_fraction_theta_max 0.999
_diffrn_measurement_device_type 'Bruker APEX-II CCD'
_diffrn_measurement_method \w
_diffrn_radiation_monochromator graphite
_diffrn_radiation_type MoK\a
_diffrn_radiation_wavelength 0.71073
_diffrn_reflns_av_R_equivalents 0.0248
_diffrn_reflns_av_unetI/netI 0.0171
_diffrn_reflns_Laue_measured_fraction_full 1.000
_diffrn_reflns_Laue_measured_fraction_max 0.999
_diffrn_reflns_limit_h_max 9
_diffrn_reflns_limit_h_min -9
_diffrn_reflns_limit_k_max 12
_diffrn_reflns_limit_k_min -12
_diffrn_reflns_limit_l_max 14
_diffrn_reflns_limit_l_min -14
_diffrn_reflns_number 13671
_diffrn_reflns_point_group_measured_fraction_full 1.000
_diffrn_reflns_point_group_measured_fraction_max 0.999
_diffrn_reflns_theta_full 25.242
_diffrn_reflns_theta_max 25.368
_diffrn_reflns_theta_min 1.895
_diffrn_source 'sealed tube'
_diffrn_standards_number 0
_exptl_absorpt_coefficient_mu 0.253
_exptl_absorpt_correction_T_max 0.7452
_exptl_absorpt_correction_T_min 0.7009
_exptl_absorpt_correction_type multi-scan
_exptl_absorpt_process_details
'SADABS-2014/5 (Bruker,2014/5) was used for absorption correction. wR2(int) was 0.0689 before and 0.0373 after correction. The Ratio of minimum to maximum transmission is 0.9406. The \l/2 correction factor is 0.00150.'
_exptl_crystal_colour colourless
_exptl_crystal_colour_primary colourless
_exptl_crystal_density_diffrn 1.536
_exptl_crystal_description needle
_exptl_crystal_F_000 396
_exptl_crystal_recrystallization_method 'used as received'
_exptl_crystal_size_max 0.469
_exptl_crystal_size_mid 0.207
_exptl_crystal_size_min 0.102
_refine_diff_density_max 0.215
_refine_diff_density_min -0.325
_refine_diff_density_rms 0.043
_refine_ls_extinction_method none
_refine_ls_goodness_of_fit_ref 1.077
_refine_ls_hydrogen_treatment mixed
_refine_ls_matrix_type full
_refine_ls_number_parameters 230
_refine_ls_number_reflns 3020
_refine_ls_number_restraints 0
_refine_ls_restrained_S_all 1.077
_refine_ls_R_factor_all 0.0363
_refine_ls_R_factor_gt 0.0330
_refine_ls_shift/su_max 0.001
_refine_ls_shift/su_mean 0.000
_refine_ls_structure_factor_coef Fsqd
_refine_ls_weighting_details 'w=1/[\s^2^(Fo^2^)+(0.0438P)^2^+0.3225P] where P=(Fo^2^+2Fc^2^)/3'
_refine_ls_weighting_scheme calc
_refine_ls_wR_factor_gt 0.0847
_refine_ls_wR_factor_ref 0.0876
_reflns_Friedel_coverage 0.000
_reflns_number_gt 2729
_reflns_number_total 3020
_reflns_threshold_expression 'I > 2\s(I)'
_cod_data_source_file cs8b01253_si_003.cif
_cod_data_source_block hx1116b
_cod_database_code 4515659
_shelxl_version_number 2014/6
_shelx_space_group_comment
;
The symmetry employed for this shelxl refinement is uniquely defined
by the following loop, which should always be used as a source of
symmetry information in preference to the above space-group names.
They are only intended as comments.
;
_shelx_estimated_absorpt_t_max 0.975
_shelx_estimated_absorpt_t_min 0.891
_olex2_refinement_description
;
1. Fixed Uiso
 At 1.2 times of:
  All C(H) groups, All C(H,H) groups
2.a Ternary CH refined with riding coordinates:
 C1(H1A), C2(H2)
2.b Secondary CH2 refined with riding coordinates:
 C6(H6A,H6B), C3(H3A,H3B), C5(H5A,H5B), C4(H4A,H4B), C7(H7A,H7B), C8(H8A,H8B)
2.c Aromatic/amide H refined with riding coordinates:
 C14(H14), C12(H12), C15(H15), C11(H11)
;
_contact_crystallographer_email staples@chemistry.msu.com
_contact_crystallographer_name 'Richard Staples'
_olex2_diffrn_ambient_temperature_device 'Oxford Cryosystems'
_olex2_exptl_crystal_mounting_method 'The crystal was mounted on a nylon loop with paratone oil'
_olex2_submission_original_sample_id CZ-1
_olex2_submission_special_instructions 'No special instructions were received'

loop_
_space_group_symop_operation_xyz
'x, y, z'
'-x, -y, -z'

loop_
_atom_site_label
_atom_site_type_symbol
_atom_site_fract_x
_atom_site_fract_y
_atom_site_fract_z
_atom_site_U_iso_or_equiv
_atom_site_adp_type
_atom_site_occupancy
_atom_site_site_symmetry_order
_atom_site_calc_flag
_atom_site_refinement_flags_posn
S1 S 0.31217(5) 0.71103(4) 0.53468(3) 0.02667(12) Uani 1 1 d .
F3 F 0.53699(13) 0.48159(12) 0.79093(10) 0.0471(3) Uani 1 1 d .
F1 F 0.48056(15) 0.32277(11) 0.96553(10) 0.0478(3) Uani 1 1 d .
F2 F 0.33004(15) 0.53324(12) 0.93862(11) 0.0506(3) Uani 1 1 d .
O4 O 0.82150(19) 0.96204(16) 0.75913(13) 0.0525(4) Uani 1 1 d .
O1 O 0.13020(15) 0.78604(11) 0.52938(10) 0.0340(3) Uani 1 1 d .
O2 O 0.43862(16) 0.69750(12) 0.42286(10) 0.0344(3) Uani 1 1 d .
O3 O 0.5534(2) 1.04588(16) 0.84656(13) 0.0545(4) Uani 1 1 d .
N1 N 0.30103(18) 0.55367(14) 0.62510(12) 0.0276(3) Uani 1 1 d .
N2 N 0.6538(2) 0.97963(15) 0.77899(13) 0.0363(3) Uani 1 1 d .
C6 C 0.0580(2) 0.23578(17) 0.73185(15) 0.0336(4) Uani 1 1 d .
H6A H 0.1921 0.2171 0.7287 0.040 Uiso 1 1 calc R
H6B H 0.0324 0.1751 0.6908 0.040 Uiso 1 1 calc R
C14 C 0.3821(2) 0.91349(16) 0.75334(15) 0.0314(4) Uani 1 1 d .
H14 H 0.3102 0.9519 0.8171 0.038 Uiso 1 1 calc R
C3 C 0.1150(2) 0.32888(17) 0.95702(14) 0.0305(3) Uani 1 1 d .
H3A H 0.1635 0.3129 1.0322 0.037 Uiso 1 1 calc R
H3B H 0.0006 0.3985 0.9598 0.037 Uiso 1 1 calc R
C9 C 0.4002(2) 0.43273(18) 0.88336(16) 0.0342(4) Uani 1 1 d .
C5 C -0.0404(2) 0.19435(17) 0.86850(16) 0.0356(4) Uani 1 1 d .
H5A H -0.1565 0.2613 0.8769 0.043 Uiso 1 1 calc R
H5B H -0.0730 0.1001 0.8904 0.043 Uiso 1 1 calc R
C1 C 0.1676(2) 0.51895(15) 0.74348(14) 0.0253(3) Uani 1 1 d .
H1A H 0.1378 0.6016 0.7753 0.030 Uiso 1 1 calc R
C12 C 0.6792(2) 0.86148(17) 0.62476(15) 0.0316(4) Uani 1 1 d .
H12 H 0.8065 0.8668 0.6006 0.038 Uiso 1 1 calc R
C4 C 0.0674(2) 0.19085(16) 0.96248(15) 0.0328(4) Uani 1 1 d .
H4A H 0.1837 0.1245 0.9528 0.039 Uiso 1 1 calc R
H4B H -0.0037 0.1512 1.0468 0.039 Uiso 1 1 calc R
C15 C 0.3024(2) 0.85396(16) 0.69479(15) 0.0300(3) Uani 1 1 d .
H15 H 0.1739 0.8534 0.7161 0.036 Uiso 1 1 calc R
C13 C 0.5685(2) 0.91585(16) 0.71704(14) 0.0290(3) Uani 1 1 d .
C10 C 0.4126(2) 0.79486(15) 0.60418(14) 0.0259(3) Uani 1 1 d .
C7 C 0.0028(2) 0.38923(17) 0.65834(15) 0.0328(4) Uani 1 1 d .
H7A H 0.0927 0.4107 0.5789 0.039 Uiso 1 1 calc R
H7B H -0.1179 0.3989 0.6375 0.039 Uiso 1 1 calc R
C2 C 0.2570(2) 0.39280(15) 0.84065(14) 0.0253(3) Uani 1 1 d .
H2 H 0.3190 0.3181 0.8003 0.030 Uiso 1 1 calc R
C8 C -0.0109(2) 0.50027(16) 0.71964(15) 0.0301(3) Uani 1 1 d .
H8A H -0.0978 0.4773 0.8004 0.036 Uiso 1 1 calc R
H8B H -0.0653 0.5917 0.6668 0.036 Uiso 1 1 calc R
C11 C 0.5993(2) 0.79895(16) 0.56849(15) 0.0301(3) Uani 1 1 d .
H11 H 0.6721 0.7591 0.5058 0.036 Uiso 1 1 calc R
H1 H 0.388(3) 0.496(2) 0.6146(18) 0.040(5) Uiso 1 1 d .

loop_
_atom_site_aniso_label
_atom_site_aniso_U_11
_atom_site_aniso_U_22
_atom_site_aniso_U_33
_atom_site_aniso_U_23
_atom_site_aniso_U_13
_atom_site_aniso_U_12
S1 0.0280(2) 0.0264(2) 0.0259(2) -0.00878(15) -0.00301(15) -0.00634(15)
F3 0.0274(5) 0.0615(7) 0.0538(7) -0.0130(5) -0.0077(5) -0.0173(5)
F1 0.0447(6) 0.0538(6) 0.0486(6) -0.0110(5) -0.0250(5) -0.0046(5)
F2 0.0438(6) 0.0586(7) 0.0706(8) -0.0427(6) -0.0166(5) -0.0067(5)
O4 0.0439(8) 0.0676(9) 0.0584(9) -0.0243(7) -0.0170(7) -0.0168(7)
O1 0.0323(6) 0.0321(6) 0.0375(6) -0.0091(5) -0.0106(5) -0.0033(5)
O2 0.0404(7) 0.0352(6) 0.0282(6) -0.0135(5) 0.0015(5) -0.0107(5)
O3 0.0599(9) 0.0636(9) 0.0570(9) -0.0379(8) -0.0097(7) -0.0138(7)
N1 0.0241(7) 0.0246(7) 0.0322(7) -0.0111(6) -0.0003(5) -0.0027(5)
N2 0.0429(9) 0.0361(7) 0.0331(7) -0.0078(6) -0.0117(6) -0.0118(6)
C6 0.0404(9) 0.0304(8) 0.0361(9) -0.0116(7) -0.0108(7) -0.0111(7)
C14 0.0339(9) 0.0285(8) 0.0322(8) -0.0131(7) -0.0017(7) -0.0055(6)
C3 0.0312(8) 0.0357(8) 0.0252(8) -0.0109(6) -0.0020(6) -0.0081(7)
C9 0.0295(8) 0.0381(9) 0.0386(9) -0.0151(7) -0.0079(7) -0.0059(7)
C5 0.0389(9) 0.0287(8) 0.0396(9) -0.0058(7) -0.0065(7) -0.0146(7)
C1 0.0239(7) 0.0233(7) 0.0292(8) -0.0103(6) -0.0012(6) -0.0057(6)
C12 0.0237(8) 0.0323(8) 0.0372(9) -0.0097(7) -0.0046(6) -0.0048(6)
C4 0.0375(9) 0.0304(8) 0.0270(8) -0.0043(6) -0.0020(7) -0.0101(7)
C15 0.0245(8) 0.0281(8) 0.0360(8) -0.0125(7) 0.0003(6) -0.0046(6)
C13 0.0338(8) 0.0248(7) 0.0293(8) -0.0057(6) -0.0099(7) -0.0066(6)
C10 0.0273(8) 0.0218(7) 0.0265(7) -0.0056(6) -0.0035(6) -0.0045(6)
C7 0.0347(9) 0.0341(8) 0.0324(8) -0.0054(7) -0.0132(7) -0.0105(7)
C2 0.0232(7) 0.0271(7) 0.0272(8) -0.0115(6) -0.0027(6) -0.0046(6)
C8 0.0247(8) 0.0260(8) 0.0369(9) -0.0052(6) -0.0076(6) -0.0042(6)
C11 0.0280(8) 0.0295(8) 0.0315(8) -0.0126(6) -0.0005(6) -0.0033(6)

loop_
_atom_type_symbol
_atom_type_description
_atom_type_scat_dispersion_real
_atom_type_scat_dispersion_imag
_atom_type_scat_source
C C 0.0033 0.0016 'International Tables Vol C Tables 4.2.6.8 and 6.1.1.4'
H H 0.0000 0.0000 'International Tables Vol C Tables 4.2.6.8 and 6.1.1.4'
F F 0.0171 0.0103 'International Tables Vol C Tables 4.2.6.8 and 6.1.1.4'
N N 0.0061 0.0033 'International Tables Vol C Tables 4.2.6.8 and 6.1.1.4'
O O 0.0106 0.0060 'International Tables Vol C Tables 4.2.6.8 and 6.1.1.4'
S S 0.1246 0.1234 'International Tables Vol C Tables 4.2.6.8 and 6.1.1.4'

loop_
_geom_angle_atom_site_label_1
_geom_angle_atom_site_label_2
_geom_angle_atom_site_label_3
_geom_angle
O1 S1 O2 120.35(7)
O1 S1 N1 108.69(7)
O1 S1 C10 106.32(7)
O2 S1 N1 105.79(7)
O2 S1 C10 107.30(7)
N1 S1 C10 107.87(7)
S1 N1 H1 116.4(14)
C1 N1 S1 123.50(11)
C1 N1 H1 117.9(14)
O4 N2 C13 117.44(14)
O3 N2 O4 124.31(15)
O3 N2 C13 118.26(14)
H6A C6 H6B 107.6
C5 C6 H6A 108.7
C5 C6 H6B 108.7
C7 C6 H6A 108.7
C7 C6 H6B 108.7
C7 C6 C5 114.44(14)
C15 C14 H14 120.7
C13 C14 H14 120.7
C13 C14 C15 118.55(14)
H3A C3 H3B 107.5
C4 C3 H3A 108.5
C4 C3 H3B 108.5
C4 C3 C2 115.20(13)
C2 C3 H3A 108.5
C2 C3 H3B 108.5
F3 C9 C2 113.66(14)
F1 C9 F3 105.78(13)
F1 C9 F2 106.80(14)
F1 C9 C2 111.71(13)
F2 C9 F3 105.85(13)
F2 C9 C2 112.50(13)
C6 C5 H5A 108.3
C6 C5 H5B 108.3
H5A C5 H5B 107.4
C4 C5 C6 115.78(14)
C4 C5 H5A 108.3
C4 C5 H5B 108.3
N1 C1 H1A 107.2
N1 C1 C2 109.80(12)
N1 C1 C8 109.75(13)
C2 C1 H1A 107.2
C8 C1 H1A 107.2
C8 C1 C2 115.27(12)
C13 C12 H12 120.9
C13 C12 C11 118.14(15)
C11 C12 H12 120.9
C3 C4 H4A 107.8
C3 C4 H4B 107.8
C5 C4 C3 118.19(14)
C5 C4 H4A 107.8
C5 C4 H4B 107.8
H4A C4 H4B 107.1
C14 C15 H15 120.4
C14 C15 C10 119.26(14)
C10 C15 H15 120.4
C14 C13 N2 118.67(14)
C14 C13 C12 123.02(15)
C12 C13 N2 118.31(14)
C15 C10 S1 119.21(12)
C11 C10 S1 119.47(12)
C11 C10 C15 121.32(15)
C6 C7 H7A 107.9
C6 C7 H7B 107.9
H7A C7 H7B 107.2
C8 C7 C6 117.60(13)
C8 C7 H7A 107.9
C8 C7 H7B 107.9
C3 C2 H2 108.0
C9 C2 C3 108.30(13)
C9 C2 C1 111.65(12)
C9 C2 H2 108.0
C1 C2 C3 112.81(12)
C1 C2 H2 108.0
C1 C8 H8A 108.0
C1 C8 H8B 108.0
C7 C8 C1 117.08(13)
C7 C8 H8A 108.0
C7 C8 H8B 108.0
H8A C8 H8B 107.3
C12 C11 H11 120.2
C10 C11 C12 119.66(14)
C10 C11 H11 120.2

loop_
_geom_bond_atom_site_label_1
_geom_bond_atom_site_label_2
_geom_bond_distance
S1 O1 1.4253(12)
S1 O2 1.4372(11)
S1 N1 1.6038(13)
S1 C10 1.7723(16)
F3 C9 1.3411(19)
F1 C9 1.340(2)
F2 C9 1.3404(19)
O4 N2 1.2228(19)
O3 N2 1.2192(19)
N1 C1 1.4752(19)
N1 H1 0.80(2)
N2 C13 1.474(2)
C6 H6A 0.9900
C6 H6B 0.9900
C6 C5 1.533(2)
C6 C7 1.527(2)
C14 H14 0.9500
C14 C15 1.383(2)
C14 C13 1.381(2)
C3 H3A 0.9900
C3 H3B 0.9900
C3 C4 1.528(2)
C3 C2 1.552(2)
C9 C2 1.507(2)
C5 H5A 0.9900
C5 H5B 0.9900
C5 C4 1.525(2)
C1 H1A 1.0000
C1 C2 1.547(2)
C1 C8 1.532(2)
C12 H12 0.9500
C12 C13 1.383(2)
C12 C11 1.387(2)
C4 H4A 0.9900
C4 H4B 0.9900
C15 H15 0.9500
C15 C10 1.393(2)
C10 C11 1.386(2)
C7 H7A 0.9900
C7 H7B 0.9900
C7 C8 1.521(2)
C2 H2 1.0000
C8 H8A 0.9900
C8 H8B 0.9900
C11 H11 0.9500

loop_
_geom_hbond_atom_site_label_D
_geom_hbond_atom_site_label_H
_geom_hbond_atom_site_label_A
_geom_hbond_distance_DH
_geom_hbond_distance_HA
_geom_hbond_distance_DA
_geom_hbond_angle_DHA
_geom_hbond_site_symmetry_A
N1 H1 O2 0.80(2) 2.22(2) 2.9860(18) 160.8(19) 2_666

loop_
_geom_torsion_atom_site_label_1
_geom_torsion_atom_site_label_2
_geom_torsion_atom_site_label_3
_geom_torsion_atom_site_label_4
_geom_torsion
S1 N1 C1 C2 -144.40(11)
S1 N1 C1 C8 87.92(14)
S1 C10 C11 C12 -178.46(12)
F3 C9 C2 C3 176.18(13)
F3 C9 C2 C1 -59.03(17)
F1 C9 C2 C3 56.57(17)
F1 C9 C2 C1 -178.64(12)
F2 C9 C2 C3 -63.54(17)
F2 C9 C2 C1 61.25(18)
O4 N2 C13 C14 169.29(15)
O4 N2 C13 C12 -10.9(2)
O1 S1 N1 C1 -40.92(14)
O1 S1 C10 C15 33.38(14)
O1 S1 C10 C11 -147.36(12)
O2 S1 N1 C1 -171.47(12)
O2 S1 C10 C15 163.37(12)
O2 S1 C10 C11 -17.37(14)
O3 N2 C13 C14 -10.6(2)
O3 N2 C13 C12 169.23(15)
N1 S1 C10 C15 -83.06(13)
N1 S1 C10 C11 96.20(13)
N1 C1 C2 C3 -167.22(12)
N1 C1 C2 C9 70.55(16)
N1 C1 C8 C7 57.94(17)
C6 C5 C4 C3 64.9(2)
C6 C7 C8 C1 66.16(19)
C14 C15 C10 S1 176.94(12)
C14 C15 C10 C11 -2.3(2)
C5 C6 C7 C8 44.8(2)
C4 C3 C2 C9 -132.18(14)
C4 C3 C2 C1 103.72(16)
C15 C14 C13 N2 179.80(13)
C15 C14 C13 C12 0.0(2)
C15 C10 C11 C12 0.8(2)
C13 C14 C15 C10 1.9(2)
C13 C12 C11 C10 1.1(2)
C10 S1 N1 C1 73.96(13)
C7 C6 C5 C4 -99.06(17)
C2 C3 C4 C5 -68.61(19)
C2 C1 C8 C7 -66.63(18)
C8 C1 C2 C3 -42.67(17)
C8 C1 C2 C9 -164.91(13)
C11 C12 C13 N2 178.69(13)
C11 C12 C13 C14 -1.5(2)
